data_7209709
loop_
_publ_author_name
'Liang, Li-Li'
'Chen, Kai'
'Ji, Ning-Ning'
'Cheng, Xiao-Jie'
'Zhao, Yi'
'Xiao, Xin'
'Zhang, Yun-Qian'
'Zhu, Qian-Jiang'
'Xue, Sai-Feng'
'Tao, Zhu'

_publ_section_title
;
 Tetrachloride transition-metal dianion-induced coordination and
 supramolecular self-assembly of strontium dications to cucurbit[8]uril
;
_journal_issue 13
_journal_name_full CrystEngComm
_journal_page_first 2416
_journal_paper_doi 10.1039/c3ce27004a
_journal_volume 15
_journal_year 2013
_chemical_formula_sum 'C36 H70 Cd2 Cl4 N24 O29'
_chemical_formula_weight 1669.76
_chemical_name_systematic
;
?
;
_space_group_IT_number 2
_symmetry_cell_setting triclinic
_symmetry_space_group_name_Hall '-P 1'
_symmetry_space_group_name_H-M 'P -1'
_atom_sites_solution_hydrogens geom
_atom_sites_solution_primary direct
_atom_sites_solution_secondary difmap
_audit_creation_method SHELXL-97
_cell_angle_alpha 107.495(2)
_cell_angle_beta 108.0150(10)
_cell_angle_gamma 97.391(2)
_cell_formula_units_Z 1
_cell_length_a 11.0180(5)
_cell_length_b 12.4823(10)
_cell_length_c 12.7410(6)
_cell_measurement_temperature 223(2)
_cell_volume 1541.11(16)
_computing_structure_refinement 'SHELXL-97 (Sheldrick, 1997)'
_diffrn_ambient_temperature 223(2)
_diffrn_measured_fraction_theta_full 0.990
_diffrn_measured_fraction_theta_max 0.990
_diffrn_measurement_device_type 'Bruker CCD Area Detector'
_diffrn_measurement_method '\f and \w scan'
_diffrn_radiation_monochromator graphite
_diffrn_radiation_source 'fine-focus sealed tube'
_diffrn_radiation_type MoK\a
_diffrn_radiation_wavelength 0.71073
_diffrn_reflns_av_R_equivalents 0.0310
_diffrn_reflns_av_sigmaI/netI 0.0341
_diffrn_reflns_limit_h_max 13
_diffrn_reflns_limit_h_min -13
_diffrn_reflns_limit_k_max 12
_diffrn_reflns_limit_k_min -14
_diffrn_reflns_limit_l_max 15
_diffrn_reflns_limit_l_min -15
_diffrn_reflns_number 16917
_diffrn_reflns_theta_full 25.00
_diffrn_reflns_theta_max 25.00
_diffrn_reflns_theta_min 1.76
_exptl_absorpt_coefficient_mu 0.970
_exptl_absorpt_correction_T_max 0.8078
_exptl_absorpt_correction_T_min 0.7531
_exptl_absorpt_correction_type multi-scan
_exptl_absorpt_process_details 'SADABS (Bruker, 2008)'
_exptl_crystal_colour colourless
_exptl_crystal_density_diffrn 1.799
_exptl_crystal_density_method 'not measured'
_exptl_crystal_description block
_exptl_crystal_F_000 850
_exptl_crystal_size_max 0.31
_exptl_crystal_size_mid 0.26
_exptl_crystal_size_min 0.23
_platon_squeeze_details
;
;
_refine_diff_density_max 0.633
_refine_diff_density_min -0.603
_refine_diff_density_rms 0.091
_refine_ls_extinction_method none
_refine_ls_goodness_of_fit_ref 1.089
_refine_ls_hydrogen_treatment mixed
_refine_ls_matrix_type full
_refine_ls_number_parameters 370
_refine_ls_number_reflns 5370
_refine_ls_number_restraints 0
_refine_ls_restrained_S_all 1.089
_refine_ls_R_factor_all 0.0389
_refine_ls_R_factor_gt 0.0357
_refine_ls_shift/su_max 0.000
_refine_ls_shift/su_mean 0.000
_refine_ls_structure_factor_coef Fsqd
_refine_ls_weighting_details 'calc w=1/[\s^2^(Fo^2^)+(0.0600P)^2^+1.7225P] where P=(Fo^2^+2Fc^2^)/3'
_refine_ls_weighting_scheme calc
_refine_ls_wR_factor_gt 0.1045
_refine_ls_wR_factor_ref 0.1087
_reflns_number_gt 4868
_reflns_number_total 5370
_reflns_threshold_expression >2sigma(I)
_cod_data_source_file c3ce27004a.txt
_cod_data_source_block complex04
_cod_original_sg_symbol_H-M P-1
_cod_database_code 7209709

loop_
_symmetry_equiv_pos_as_xyz
'x, y, z'
'-x, -y, -z'

loop_
_atom_site_label
_atom_site_type_symbol
_atom_site_fract_x
_atom_site_fract_y
_atom_site_fract_z
_atom_site_U_iso_or_equiv
_atom_site_adp_type
_atom_site_occupancy
_atom_site_symmetry_multiplicity
_atom_site_calc_flag
_atom_site_refinement_flags
O1W O 0.2492(3) 0.1426(3) 0.3163(3) 0.0523(8) Uani 1 1 d .
O2W O 0.2513(3) 0.3040(3) 0.1634(4) 0.0637(10) Uani 1 1 d .
Cl1 Cl -0.01055(9) 0.08661(7) -0.09067(7) 0.0301(2) Uani 1 1 d .
Cl2 Cl 0.33807(9) 0.05067(9) 0.06616(8) 0.0377(2) Uani 1 1 d .
Cd1 Cd 0.15141(2) 0.11319(2) 0.11811(2) 0.02921(11) Uani 1 1 d .
C1 C 0.0008(3) 0.1305(3) 0.4725(3) 0.0246(7) Uani 1 1 d .
C2 C -0.1374(3) 0.1362(3) 0.5807(3) 0.0245(7) Uani 1 1 d .
H2 H -0.1590 0.0751 0.6113 0.029 Uiso 1 1 calc R
C3 C -0.2223(3) 0.1025(3) 0.4488(3) 0.0245(7) Uani 1 1 d .
H3 H -0.2831 0.0249 0.4171 0.029 Uiso 1 1 calc R
C4 C -0.2661(3) 0.2685(3) 0.5592(3) 0.0268(7) Uani 1 1 d .
C5 C -0.1561(3) 0.0679(3) 0.2668(3) 0.0253(7) Uani 1 1 d .
H5A H -0.0797 0.0472 0.2496 0.030 Uiso 1 1 calc R
H5B H -0.2292 -0.0015 0.2264 0.030 Uiso 1 1 calc R
C6 C -0.4043(3) 0.1849(3) 0.3471(3) 0.0275(7) Uani 1 1 d .
H6A H -0.4640 0.2267 0.3756 0.033 Uiso 1 1 calc R
H6B H -0.4522 0.1036 0.3031 0.033 Uiso 1 1 calc R
C7 C -0.1139(3) 0.2129(3) 0.1773(3) 0.0228(7) Uani 1 1 d .
C8 C -0.3264(3) 0.1646(3) 0.1771(3) 0.0228(7) Uani 1 1 d .
H8 H -0.3880 0.0874 0.1308 0.027 Uiso 1 1 calc R
C9 C -0.3261(3) 0.2386(3) 0.0996(3) 0.0232(7) Uani 1 1 d .
H9 H -0.3828 0.1944 0.0158 0.028 Uiso 1 1 calc R
C10 C -0.4085(3) 0.3240(3) 0.2445(3) 0.0250(7) Uani 1 1 d .
C11 C -0.1454(3) 0.3208(3) 0.0411(3) 0.0247(7) Uani 1 1 d .
H11A H -0.2166 0.2955 -0.0364 0.030 Uiso 1 1 calc R
H11B H -0.0699 0.2929 0.0288 0.030 Uiso 1 1 calc R
C12 C -0.4030(3) 0.4233(3) 0.1025(3) 0.0285(7) Uani 1 1 d .
H12A H -0.4380 0.3877 0.0160 0.034 Uiso 1 1 calc R
H12B H -0.4710 0.4554 0.1263 0.034 Uiso 1 1 calc R
C13 C 0.0198(3) 0.5092(3) 0.1401(3) 0.0240(7) Uani 1 1 d .
C14 C -0.2016(3) 0.5186(3) 0.0750(3) 0.0257(7) Uani 1 1 d .
H14 H -0.2503 0.5036 -0.0096 0.031 Uiso 1 1 calc R
C15 C -0.1097(3) 0.6434(3) 0.1408(3) 0.0229(7) Uani 1 1 d .
H15 H -0.1259 0.6914 0.0909 0.027 Uiso 1 1 calc R
C16 C -0.2560(3) 0.6158(3) 0.2354(3) 0.0275(7) Uani 1 1 d .
C17 C 0.1410(3) 0.7143(3) 0.2365(3) 0.0261(7) Uani 1 1 d .
H17A H 0.2151 0.6845 0.2229 0.031 Uiso 1 1 calc R
H17B H 0.1353 0.7791 0.2084 0.031 Uiso 1 1 calc R
C18 C -0.1115(3) 0.8117(3) 0.3122(3) 0.0258(7) Uani 1 1 d .
H18A H -0.0978 0.8546 0.2621 0.031 Uiso 1 1 calc R
H18B H -0.1862 0.8309 0.3337 0.031 Uiso 1 1 calc R
N1 N -0.0042(3) 0.1510(2) 0.5818(2) 0.0253(6) Uani 1 1 d .
N2 N -0.1253(3) 0.1030(3) 0.3931(2) 0.0267(6) Uani 1 1 d .
N3 N -0.1694(3) 0.2421(2) 0.6374(2) 0.0256(6) Uani 1 1 d .
N4 N -0.2936(3) 0.1916(3) 0.4474(2) 0.0270(6) Uani 1 1 d .
N5 N -0.1915(3) 0.1556(2) 0.2195(2) 0.0235(6) Uani 1 1 d .
N6 N -0.1880(3) 0.2683(2) 0.1144(2) 0.0245(6) Uani 1 1 d .
N7 N -0.3678(3) 0.2322(2) 0.2679(2) 0.0247(6) Uani 1 1 d .
N8 N -0.3763(3) 0.3340(3) 0.1517(3) 0.0271(6) Uani 1 1 d .
N9 N -0.1085(3) 0.4464(2) 0.0906(3) 0.0261(6) Uani 1 1 d .
N10 N 0.0221(3) 0.6243(2) 0.1667(2) 0.0248(6) Uani 1 1 d .
N11 N -0.2885(3) 0.5172(2) 0.1394(3) 0.0273(6) Uani 1 1 d .
N12 N -0.1440(3) 0.6878(2) 0.2445(2) 0.0247(6) Uani 1 1 d .
O1 O 0.1008(2) 0.1322(2) 0.4494(2) 0.0343(6) Uani 1 1 d .
O2 O 0.0013(2) 0.2135(2) 0.1936(2) 0.0295(5) Uani 1 1 d .
O3 O 0.1169(2) 0.4699(2) 0.1544(2) 0.0353(6) Uani 1 1 d .
O4 O -0.3214(3) 0.3461(2) 0.5846(2) 0.0374(6) Uani 1 1 d .
O5 O -0.4657(3) 0.3852(2) 0.2958(2) 0.0344(6) Uani 1 1 d .
O6 O -0.3151(3) 0.6380(2) 0.3025(2) 0.0393(6) Uani 1 1 d .

loop_
_atom_site_aniso_label
_atom_site_aniso_U_11
_atom_site_aniso_U_22
_atom_site_aniso_U_33
_atom_site_aniso_U_23
_atom_site_aniso_U_13
_atom_site_aniso_U_12
O1W 0.0419(17) 0.082(2) 0.0391(15) 0.0228(16) 0.0197(13) 0.0215(16)
O2W 0.0352(16) 0.0312(16) 0.118(3) 0.0224(18) 0.0226(18) 0.0118(13)
Cl1 0.0356(5) 0.0277(4) 0.0326(4) 0.0149(3) 0.0147(4) 0.0109(4)
Cl2 0.0274(5) 0.0458(5) 0.0374(5) 0.0079(4) 0.0136(4) 0.0142(4)
Cd1 0.02478(16) 0.03060(17) 0.03415(16) 0.01142(11) 0.01285(12) 0.00872(11)
C1 0.0305(18) 0.0190(16) 0.0284(17) 0.0099(13) 0.0138(15) 0.0093(14)
C2 0.0268(17) 0.0225(16) 0.0301(17) 0.0116(13) 0.0153(14) 0.0085(14)
C3 0.0270(17) 0.0238(17) 0.0256(16) 0.0097(13) 0.0120(14) 0.0086(14)
C4 0.0233(17) 0.0320(19) 0.0280(17) 0.0129(14) 0.0118(14) 0.0056(15)
C5 0.0315(18) 0.0200(16) 0.0265(16) 0.0073(13) 0.0126(14) 0.0104(14)
C6 0.0229(17) 0.0349(19) 0.0298(17) 0.0140(15) 0.0136(14) 0.0087(14)
C7 0.0251(17) 0.0170(15) 0.0242(15) 0.0028(12) 0.0106(13) 0.0051(13)
C8 0.0208(16) 0.0253(17) 0.0228(15) 0.0083(13) 0.0087(13) 0.0067(13)
C9 0.0179(16) 0.0250(17) 0.0234(15) 0.0062(13) 0.0060(13) 0.0047(13)
C10 0.0193(16) 0.0272(17) 0.0264(16) 0.0080(14) 0.0073(13) 0.0056(14)
C11 0.0304(18) 0.0224(16) 0.0265(16) 0.0086(13) 0.0173(14) 0.0067(14)
C12 0.0221(17) 0.0295(18) 0.0351(18) 0.0137(15) 0.0095(14) 0.0084(14)
C13 0.0306(18) 0.0267(17) 0.0222(15) 0.0120(13) 0.0141(14) 0.0127(14)
C14 0.0273(17) 0.0306(18) 0.0230(15) 0.0128(14) 0.0101(14) 0.0106(15)
C15 0.0219(16) 0.0270(17) 0.0237(15) 0.0141(13) 0.0083(13) 0.0071(13)
C16 0.0268(17) 0.0313(19) 0.0276(17) 0.0124(14) 0.0107(14) 0.0119(15)
C17 0.0293(18) 0.0294(18) 0.0251(16) 0.0118(14) 0.0151(14) 0.0076(14)
C18 0.0252(17) 0.0247(17) 0.0288(17) 0.0100(14) 0.0096(14) 0.0107(14)
N1 0.0237(14) 0.0284(15) 0.0263(14) 0.0099(12) 0.0121(12) 0.0071(12)
N2 0.0274(15) 0.0341(16) 0.0249(14) 0.0119(12) 0.0143(12) 0.0136(13)
N3 0.0288(15) 0.0297(15) 0.0214(13) 0.0094(12) 0.0114(12) 0.0119(12)
N4 0.0269(15) 0.0330(16) 0.0249(14) 0.0111(12) 0.0119(12) 0.0127(12)
N5 0.0255(14) 0.0265(15) 0.0238(13) 0.0133(11) 0.0104(11) 0.0108(12)
N6 0.0242(14) 0.0261(14) 0.0302(14) 0.0140(12) 0.0148(12) 0.0082(12)
N7 0.0251(14) 0.0259(15) 0.0260(14) 0.0087(11) 0.0132(12) 0.0071(12)
N8 0.0279(15) 0.0264(15) 0.0324(15) 0.0129(12) 0.0145(13) 0.0106(12)
N9 0.0264(15) 0.0219(14) 0.0365(16) 0.0113(12) 0.0180(13) 0.0098(12)
N10 0.0214(14) 0.0253(15) 0.0268(14) 0.0072(11) 0.0103(11) 0.0042(11)
N11 0.0257(15) 0.0257(15) 0.0340(15) 0.0095(12) 0.0162(13) 0.0075(12)
N12 0.0251(14) 0.0205(14) 0.0289(14) 0.0079(11) 0.0118(12) 0.0049(11)
O1 0.0288(13) 0.0485(16) 0.0336(13) 0.0170(12) 0.0175(11) 0.0153(12)
O2 0.0238(13) 0.0331(13) 0.0351(13) 0.0115(11) 0.0145(10) 0.0115(10)
O3 0.0287(13) 0.0303(14) 0.0530(16) 0.0171(12) 0.0189(12) 0.0125(11)
O4 0.0446(16) 0.0396(15) 0.0356(13) 0.0127(12) 0.0190(12) 0.0263(13)
O5 0.0326(14) 0.0359(14) 0.0396(14) 0.0107(11) 0.0195(12) 0.0161(12)
O6 0.0355(14) 0.0383(15) 0.0455(15) 0.0065(12) 0.0266(13) 0.0047(12)

loop_
_atom_type_symbol
_atom_type_description
_atom_type_scat_dispersion_real
_atom_type_scat_dispersion_imag
_atom_type_scat_source
C C 0.0033 0.0016 'International Tables Vol C Tables 4.2.6.8 and 6.1.1.4'
H H 0.0000 0.0000 'International Tables Vol C Tables 4.2.6.8 and 6.1.1.4'
N N 0.0061 0.0033 'International Tables Vol C Tables 4.2.6.8 and 6.1.1.4'
O O 0.0106 0.0060 'International Tables Vol C Tables 4.2.6.8 and 6.1.1.4'
Cl Cl 0.1484 0.1585 'International Tables Vol C Tables 4.2.6.8 and 6.1.1.4'
Cd Cd -0.8075 1.2024 'International Tables Vol C Tables 4.2.6.8 and 6.1.1.4'

loop_
_geom_angle_atom_site_label_1
_geom_angle_atom_site_label_2
_geom_angle_atom_site_label_3
_geom_angle
_geom_angle_site_symmetry_1
_geom_angle_site_symmetry_3
Cd1 Cl1 Cd1 93.27(3) . 2
O2W Cd1 O1W 87.71(14) . .
O2W Cd1 O2 78.71(10) . .
O1W Cd1 O2 80.58(10) . .
O2W Cd1 Cl2 90.29(8) . .
O1W Cd1 Cl2 94.50(8) . .
O2 Cd1 Cl2 168.07(6) . .
O2W Cd1 Cl1 94.88(10) . .
O1W Cd1 Cl1 165.42(8) . .
O2 Cd1 Cl1 85.85(6) . .
Cl2 Cd1 Cl1 99.82(3) . .
O2W Cd1 Cl1 168.76(9) . 2
O1W Cd1 Cl1 88.03(9) . 2
O2 Cd1 Cl1 90.33(6) . 2
Cl2 Cd1 Cl1 100.41(3) . 2
Cl1 Cd1 Cl1 86.73(3) . 2
O1 C1 N1 125.5(3) . .
O1 C1 N2 126.4(3) . .
N1 C1 N2 108.0(3) . .
N1 C2 N3 114.6(3) . .
N1 C2 C3 103.2(3) . .
N3 C2 C3 103.4(3) . .
N1 C2 H2 111.7 . .
N3 C2 H2 111.7 . .
C3 C2 H2 111.7 . .
N4 C3 N2 115.4(3) . .
N4 C3 C2 103.9(3) . .
N2 C3 C2 103.2(3) . .
N4 C3 H3 111.2 . .
N2 C3 H3 111.2 . .
C2 C3 H3 111.2 . .
O4 C4 N4 125.4(3) . .
O4 C4 N3 125.9(3) . .
N4 C4 N3 108.7(3) . .
N5 C5 N2 113.8(3) . .
N5 C5 H5A 108.8 . .
N2 C5 H5A 108.8 . .
N5 C5 H5B 108.8 . .
N2 C5 H5B 108.8 . .
H5A C5 H5B 107.7 . .
N4 C6 N7 113.5(3) . .
N4 C6 H6A 108.9 . .
N7 C6 H6A 108.9 . .
N4 C6 H6B 108.9 . .
N7 C6 H6B 108.9 . .
H6A C6 H6B 107.7 . .
O2 C7 N6 126.3(3) . .
O2 C7 N5 125.5(3) . .
N6 C7 N5 108.2(3) . .
N5 C8 N7 114.5(3) . .
N5 C8 C9 103.9(2) . .
N7 C8 C9 103.5(3) . .
N5 C8 H8 111.4 . .
N7 C8 H8 111.4 . .
C9 C8 H8 111.4 . .
N8 C9 N6 115.4(3) . .
N8 C9 C8 103.2(3) . .
N6 C9 C8 102.9(3) . .
N8 C9 H9 111.6 . .
N6 C9 H9 111.6 . .
C8 C9 H9 111.6 . .
O5 C10 N7 126.0(3) . .
O5 C10 N8 126.0(3) . .
N7 C10 N8 108.0(3) . .
N6 C11 N9 113.7(3) . .
N6 C11 H11A 108.8 . .
N9 C11 H11A 108.8 . .
N6 C11 H11B 108.8 . .
N9 C11 H11B 108.8 . .
H11A C11 H11B 107.7 . .
N11 C12 N8 113.9(3) . .
N11 C12 H12A 108.8 . .
N8 C12 H12A 108.8 . .
N11 C12 H12B 108.8 . .
N8 C12 H12B 108.8 . .
H12A C12 H12B 107.7 . .
O3 C13 N10 125.0(3) . .
O3 C13 N9 126.1(3) . .
N10 C13 N9 108.9(3) . .
N11 C14 N9 115.1(3) . .
N11 C14 C15 102.9(3) . .
N9 C14 C15 102.2(3) . .
N11 C14 H14 111.9 . .
N9 C14 H14 111.9 . .
C15 C14 H14 111.9 . .
N10 C15 N12 114.4(3) . .
N10 C15 C14 103.8(3) . .
N12 C15 C14 103.1(2) . .
N10 C15 H15 111.6 . .
N12 C15 H15 111.6 . .
C14 C15 H15 111.6 . .
O6 C16 N11 126.2(3) . .
O6 C16 N12 125.2(3) . .
N11 C16 N12 108.6(3) . .
N3 C17 N10 115.3(3) 2_566 .
N3 C17 H17A 108.5 2_566 .
N10 C17 H17A 108.5 . .
N3 C17 H17B 108.5 2_566 .
N10 C17 H17B 108.5 . .
H17A C17 H17B 107.5 . .
N1 C18 N12 113.2(3) 2_566 .
N1 C18 H18A 108.9 2_566 .
N12 C18 H18A 108.9 . .
N1 C18 H18B 108.9 2_566 .
N12 C18 H18B 108.9 . .
H18A C18 H18B 107.7 . .
C1 N1 C18 123.1(3) . 2_566
C1 N1 C2 113.0(3) . .
C18 N1 C2 123.8(3) 2_566 .
C1 N2 C5 122.4(3) . .
C1 N2 C3 112.6(3) . .
C5 N2 C3 124.8(3) . .
C4 N3 C17 122.5(3) . 2_566
C4 N3 C2 111.9(3) . .
C17 N3 C2 121.4(3) 2_566 .
C4 N4 C6 122.3(3) . .
C4 N4 C3 111.8(3) . .
C6 N4 C3 124.1(3) . .
C7 N5 C8 112.0(3) . .
C7 N5 C5 123.4(3) . .
C8 N5 C5 121.8(3) . .
C7 N6 C11 123.2(3) . .
C7 N6 C9 112.4(3) . .
C11 N6 C9 121.9(3) . .
C10 N7 C6 123.0(3) . .
C10 N7 C8 112.0(3) . .
C6 N7 C8 121.7(3) . .
C10 N8 C9 112.5(3) . .
C10 N8 C12 123.9(3) . .
C9 N8 C12 123.4(3) . .
C13 N9 C14 112.5(3) . .
C13 N9 C11 122.8(3) . .
C14 N9 C11 123.9(3) . .
C13 N10 C17 122.5(3) . .
C13 N10 C15 111.7(3) . .
C17 N10 C15 124.3(3) . .
C16 N11 C14 113.0(3) . .
C16 N11 C12 123.2(3) . .
C14 N11 C12 123.8(3) . .
C16 N12 C15 111.2(3) . .
C16 N12 C18 120.3(3) . .
C15 N12 C18 121.4(3) . .
C7 O2 Cd1 144.8(2) . .

loop_
_geom_bond_atom_site_label_1
_geom_bond_atom_site_label_2
_geom_bond_distance
_geom_bond_site_symmetry_2
O1W Cd1 2.308(3) .
O2W Cd1 2.307(3) .
Cl1 Cd1 2.5983(9) .
Cl1 Cd1 2.6259(9) 2
Cl2 Cd1 2.4943(9) .
Cd1 O2 2.454(2) .
Cd1 Cl1 2.6259(9) 2
C1 O1 1.223(4) .
C1 N1 1.359(4) .
C1 N2 1.368(5) .
C2 N1 1.451(4) .
C2 N3 1.448(4) .
C2 C3 1.542(5) .
C2 H2 0.9900 .
C3 N4 1.443(4) .
C3 N2 1.455(4) .
C3 H3 0.9900 .
C4 O4 1.226(4) .
C4 N4 1.371(4) .
C4 N3 1.367(5) .
C5 N5 1.441(4) .
C5 N2 1.448(4) .
C5 H5A 0.9800 .
C5 H5B 0.9800 .
C6 N4 1.440(4) .
C6 N7 1.441(4) .
C6 H6A 0.9800 .
C6 H6B 0.9800 .
C7 O2 1.220(4) .
C7 N6 1.364(4) .
C7 N5 1.374(4) .
C8 N5 1.448(4) .
C8 N7 1.448(4) .
C8 C9 1.542(5) .
C8 H8 0.9900 .
C9 N8 1.444(4) .
C9 N6 1.457(4) .
C9 H9 0.9900 .
C10 O5 1.219(4) .
C10 N7 1.363(5) .
C10 N8 1.370(4) .
C11 N6 1.442(4) .
C11 N9 1.450(4) .
C11 H11A 0.9800 .
C11 H11B 0.9800 .
C12 N11 1.452(4) .
C12 N8 1.453(5) .
C12 H12A 0.9800 .
C12 H12B 0.9800 .
C13 O3 1.220(4) .
C13 N10 1.368(4) .
C13 N9 1.370(5) .
C14 N11 1.442(4) .
C14 N9 1.457(4) .
C14 C15 1.562(5) .
C14 H14 0.9900 .
C15 N10 1.454(4) .
C15 N12 1.455(4) .
C15 H15 0.9900 .
C16 O6 1.217(4) .
C16 N11 1.361(4) .
C16 N12 1.381(4) .
C17 N3 1.446(4) 2_566
C17 N10 1.439(4) .
C17 H17A 0.9800 .
C17 H17B 0.9800 .
C18 N1 1.439(4) 2_566
C18 N12 1.460(4) .
C18 H18A 0.9800 .
C18 H18B 0.9800 .
N1 C18 1.439(4) 2_566
N3 C17 1.446(4) 2_566

loop_
_platon_squeeze_void_nr
_platon_squeeze_void_average_x
_platon_squeeze_void_average_y
_platon_squeeze_void_average_z
_platon_squeeze_void_volume
_platon_squeeze_void_count_electrons
_platon_squeeze_void_content
1 0.015 0.500 0.500 187 50 ' '
2 0.500 0.000 0.500 226 83 ' '
